data_7054018
loop_
_publ_author_name
'Misra, Rajneesh'
'Maragani, Ramesh'
'Jadhav, Thaksen'
'Mobin, Shaikh M.'

_publ_section_title
;
 Ferrocenyl end capped molecular rods: synthesis, structure, and
 properties
;
_journal_issue 4
_journal_name_full 'New Journal of Chemistry'
_journal_page_first 1446
_journal_paper_doi 10.1039/c3nj01244a
_journal_volume 38
_journal_year 2014
_chemical_formula_sum 'C18 H13 Fe I'
_chemical_formula_weight 412.03
_chemical_name_systematic
;
 ?
;
_space_group_IT_number 2
_symmetry_cell_setting triclinic
_symmetry_space_group_name_Hall '-P 1'
_symmetry_space_group_name_H-M 'P -1'
_atom_sites_solution_hydrogens geom
_atom_sites_solution_primary direct
_atom_sites_solution_secondary difmap
_audit_creation_method SHELXL-97
_cell_angle_alpha 88.562(3)
_cell_angle_beta 78.624(3)
_cell_angle_gamma 69.948(3)
_cell_formula_units_Z 4
_cell_length_a 10.2384(3)
_cell_length_b 10.6457(4)
_cell_length_c 14.4194(5)
_cell_measurement_reflns_used 11315
_cell_measurement_temperature 150(2)
_cell_measurement_theta_max 32.6423
_cell_measurement_theta_min 2.9696
_cell_volume 1445.82(9)
_computing_cell_refinement 'CrysAlis RED, Oxford Diffraction Ltd.,'
_computing_data_collection 'CrysAlis CCD, Oxford Diffraction Ltd.,'
_computing_data_reduction 'CrysAlis RED, Oxford Diffraction Ltd.,'
_computing_molecular_graphics Ortep3
_computing_publication_material Shelx97
_computing_structure_refinement 'SHELXL-97 (Sheldrick, 1997)'
_computing_structure_solution 'SHELXS-97 (Sheldrick, 1997)'
_diffrn_ambient_temperature 150(2)
_diffrn_detector_area_resol_mean 15.9948
_diffrn_measured_fraction_theta_full 0.998
_diffrn_measured_fraction_theta_max 0.998
_diffrn_measurement_device_type 'OXFORD DIFFRACTION SUPER NOVA'
_diffrn_measurement_method \w/q-scan
_diffrn_radiation_monochromator graphite
_diffrn_radiation_source 'Micro-Focus (Mo) X-ray Source'
_diffrn_radiation_type MoK\a
_diffrn_radiation_wavelength 0.71073
_diffrn_reflns_av_R_equivalents 0.0191
_diffrn_reflns_av_sigmaI/netI 0.0237
_diffrn_reflns_limit_h_max 12
_diffrn_reflns_limit_h_min -12
_diffrn_reflns_limit_k_max 12
_diffrn_reflns_limit_k_min -12
_diffrn_reflns_limit_l_max 17
_diffrn_reflns_limit_l_min -17
_diffrn_reflns_number 10272
_diffrn_reflns_theta_full 25.00
_diffrn_reflns_theta_max 25.00
_diffrn_reflns_theta_min 2.98
_exptl_absorpt_coefficient_mu 3.164
_exptl_absorpt_correction_T_max 0.4712
_exptl_absorpt_correction_T_min 0.3955
_exptl_absorpt_correction_type multi-scan
_exptl_absorpt_process_details
;
CrysAlis RED, Oxford Diffraction Ltd.,
Version 1.171.31.7 (release 18-10-2006 CrysAlis171 .NET)
(compiled Oct 18 2006,16:28:17)
Empirical absorption correction using spherical harmonics,
 implemented in SCALE3 ABSPACK scaling algorithm.
;
_exptl_crystal_colour orange
_exptl_crystal_density_diffrn 1.893
_exptl_crystal_density_method 'not measured'
_exptl_crystal_description block
_exptl_crystal_F_000 800
_exptl_crystal_size_max 0.36
_exptl_crystal_size_mid 0.32
_exptl_crystal_size_min 0.28
_refine_diff_density_max 0.433
_refine_diff_density_min -0.553
_refine_diff_density_rms 0.068
_refine_ls_extinction_method none
_refine_ls_goodness_of_fit_ref 1.032
_refine_ls_hydrogen_treatment riding
_refine_ls_matrix_type full
_refine_ls_number_parameters 361
_refine_ls_number_reflns 5081
_refine_ls_number_restraints 0
_refine_ls_restrained_S_all 1.032
_refine_ls_R_factor_all 0.0190
_refine_ls_R_factor_gt 0.0178
_refine_ls_shift/su_max 0.001
_refine_ls_shift/su_mean 0.000
_refine_ls_structure_factor_coef Fsqd
_refine_ls_weighting_details 'calc w=1/[\s^2^(Fo^2^)+(0.0222P)^2^+0.5292P] where P=(Fo^2^+2Fc^2^)/3'
_refine_ls_weighting_scheme calc
_refine_ls_wR_factor_gt 0.0443
_refine_ls_wR_factor_ref 0.0452
_reflns_number_gt 4816
_reflns_number_total 5081
_reflns_threshold_expression >2sigma(I)
_cod_data_source_file c3nj01244a.txt
_cod_data_source_block rm049
_cod_depositor_comments
;
The following automatic conversions were performed:

'_symmetry_cell_setting' value 'Triclinic' changed to 'triclinic'
according to
/usr/data/users/saulius/crontab/automatic-downloads/current/RSC/lib/dictionaries/cif_core.dic
dictionary named 'cif_core.dic' version 2.4.2 from 2011-04-26.

Automatic conversion script
Id: cif_fix_values 2281 2013-09-26 08:29:07Z andrius 
;
_cod_database_code 7054018

loop_
_symmetry_equiv_pos_as_xyz
'x, y, z'
'-x, -y, -z'

loop_
_atom_site_label
_atom_site_type_symbol
_atom_site_fract_x
_atom_site_fract_y
_atom_site_fract_z
_atom_site_U_iso_or_equiv
_atom_site_adp_type
_atom_site_occupancy
_atom_site_symmetry_multiplicity
_atom_site_calc_flag
_atom_site_refinement_flags
C1 C 0.8071(2) 0.6765(2) 0.09940(15) 0.0205(5) Uani 1 1 d .
C2 C 0.8157(2) 0.5809(2) 0.14762(15) 0.0207(5) Uani 1 1 d .
C3 C 0.8240(2) 0.4729(2) 0.20991(14) 0.0192(4) Uani 1 1 d .
C4 C 0.9505(2) 0.3658(2) 0.20773(15) 0.0218(5) Uani 1 1 d .
H4 H 1.0319 0.3608 0.1609 0.026 Uiso 1 1 calc R
C5 C 0.9592(2) 0.2666(2) 0.27283(15) 0.0216(5) Uani 1 1 d .
H5 H 1.0456 0.1941 0.2708 0.026 Uiso 1 1 calc R
C6 C 0.8400(2) 0.2746(2) 0.34090(14) 0.0179(4) Uani 1 1 d .
C7 C 0.7122(2) 0.3771(2) 0.34263(15) 0.0224(5) Uani 1 1 d .
H7 H 0.6304 0.3799 0.3884 0.027 Uiso 1 1 calc R
C8 C 0.7041(2) 0.4759(2) 0.27712(15) 0.0233(5) Uani 1 1 d .
H8 H 0.6163 0.5461 0.2780 0.028 Uiso 1 1 calc R
C9 C 0.8019(2) 0.7863(2) 0.03985(14) 0.0186(4) Uani 1 1 d .
C10 C 0.9127(2) 0.8409(2) 0.01151(15) 0.0208(4) Uani 1 1 d .
H10 H 1.0023 0.8109 0.0297 0.025 Uiso 1 1 calc R
C11 C 0.8656(2) 0.9473(2) -0.04831(15) 0.0236(5) Uani 1 1 d .
H11 H 0.9185 1.0006 -0.0777 0.028 Uiso 1 1 calc R
C12 C 0.7256(2) 0.9609(2) -0.05705(14) 0.0243(5) Uani 1 1 d .
H12 H 0.6689 1.0251 -0.0931 0.029 Uiso 1 1 calc R
C13 C 0.6848(2) 0.8624(2) -0.00282(15) 0.0211(4) Uani 1 1 d .
H13 H 0.5963 0.8492 0.0041 0.025 Uiso 1 1 calc R
C14 C 0.7810(2) 1.0457(2) 0.20068(16) 0.0282(5) Uani 1 1 d .
H14 H 0.8694 1.0103 0.2203 0.034 Uiso 1 1 calc R
C15 C 0.7421(2) 1.1545(2) 0.14072(16) 0.0267(5) Uani 1 1 d .
H15 H 0.7995 1.2048 0.1134 0.032 Uiso 1 1 calc R
C16 C 0.6021(2) 1.1747(2) 0.12881(16) 0.0262(5) Uani 1 1 d .
H16 H 0.5494 1.2406 0.0918 0.031 Uiso 1 1 calc R
C17 C 0.5547(2) 1.0789(2) 0.18200(15) 0.0282(5) Uani 1 1 d .
H17 H 0.4644 1.0699 0.1871 0.034 Uiso 1 1 calc R
C18 C 0.6649(3) 0.9992(2) 0.22611(15) 0.0284(5) Uani 1 1 d .
H18 H 0.6619 0.9272 0.2658 0.034 Uiso 1 1 calc R
C19 C 0.3030(2) 1.0402(2) 0.38542(15) 0.0200(4) Uani 1 1 d .
C20 C 0.2946(2) 0.9566(2) 0.33467(14) 0.0208(5) Uani 1 1 d .
C21 C 0.2879(2) 0.8552(2) 0.27425(14) 0.0188(4) Uani 1 1 d .
C22 C 0.1586(2) 0.8357(2) 0.27542(15) 0.0238(5) Uani 1 1 d .
H22 H 0.0757 0.8879 0.3186 0.029 Uiso 1 1 calc R
C23 C 0.1505(2) 0.7416(2) 0.21444(15) 0.0235(5) Uani 1 1 d .
H23 H 0.0625 0.7297 0.2152 0.028 Uiso 1 1 calc R
C24 C 0.2722(2) 0.6647(2) 0.15206(15) 0.0211(4) Uani 1 1 d .
C25 C 0.4014(2) 0.6795(2) 0.15140(15) 0.0222(5) Uani 1 1 d .
H25 H 0.4844 0.6249 0.1094 0.027 Uiso 1 1 calc R
C26 C 0.4090(2) 0.7742(2) 0.21215(15) 0.0212(4) Uani 1 1 d .
H26 H 0.4979 0.7842 0.2116 0.025 Uiso 1 1 calc R
C27 C 0.3118(2) 1.1325(2) 0.45159(15) 0.0196(4) Uani 1 1 d .
C28 C 0.1977(2) 1.2135(2) 0.52367(15) 0.0232(5) Uani 1 1 d .
H28 H 0.1016 1.2181 0.5339 0.028 Uiso 1 1 calc R
C29 C 0.2537(2) 1.2855(2) 0.57689(16) 0.0267(5) Uani 1 1 d .
H29 H 0.2015 1.3464 0.6292 0.032 Uiso 1 1 calc R
C30 C 0.4014(2) 1.2511(2) 0.53867(16) 0.0274(5) Uani 1 1 d .
H30 H 0.4647 1.2849 0.5611 0.033 Uiso 1 1 calc R
C31 C 0.4377(2) 1.1575(2) 0.46124(16) 0.0237(5) Uani 1 1 d .
H31 H 0.5293 1.1182 0.4226 0.028 Uiso 1 1 calc R
C32 C 0.1303(2) 1.4547(2) 0.37206(16) 0.0263(5) Uani 1 1 d .
H32 H 0.0359 1.4551 0.3795 0.032 Uiso 1 1 calc R
C33 C 0.1778(2) 1.5314(2) 0.42727(16) 0.0267(5) Uani 1 1 d .
H33 H 0.1208 1.5923 0.4786 0.032 Uiso 1 1 calc R
C34 C 0.3257(2) 1.5018(2) 0.39296(16) 0.0265(5) Uani 1 1 d .
H34 H 0.3849 1.5393 0.4170 0.032 Uiso 1 1 calc R
C35 C 0.3688(2) 1.4059(2) 0.31615(16) 0.0256(5) Uani 1 1 d .
H35 H 0.4622 1.3680 0.2797 0.031 Uiso 1 1 calc R
C36 C 0.2490(2) 1.3766(2) 0.30325(16) 0.0248(5) Uani 1 1 d .
H36 H 0.2478 1.3154 0.2568 0.030 Uiso 1 1 calc R
Fe1 Fe 0.73320(3) 0.98448(3) 0.08215(2) 0.01654(7) Uani 1 1 d .
Fe2 Fe 0.28516(3) 1.33109(3) 0.43689(2) 0.01828(7) Uani 1 1 d .
I1 I 0.845998(14) 0.132840(14) 0.445001(9) 0.02164(5) Uani 1 1 d .
I2 I 0.255654(15) 0.529870(14) 0.054880(10) 0.02538(5) Uani 1 1 d .

loop_
_atom_site_aniso_label
_atom_site_aniso_U_11
_atom_site_aniso_U_22
_atom_site_aniso_U_33
_atom_site_aniso_U_23
_atom_site_aniso_U_13
_atom_site_aniso_U_12
C1 0.0223(10) 0.0192(11) 0.0200(11) -0.0041(9) -0.0033(8) -0.0074(9)
C2 0.0253(11) 0.0200(11) 0.0191(10) -0.0022(9) -0.0048(9) -0.0104(9)
C3 0.0281(11) 0.0165(10) 0.0177(10) 0.0005(8) -0.0089(8) -0.0111(9)
C4 0.0232(11) 0.0228(12) 0.0207(11) 0.0002(9) -0.0025(9) -0.0105(9)
C5 0.0192(10) 0.0202(11) 0.0256(11) 0.0011(9) -0.0052(9) -0.0065(9)
C6 0.0247(10) 0.0155(10) 0.0169(10) 0.0006(8) -0.0077(8) -0.0092(9)
C7 0.0247(11) 0.0213(11) 0.0193(11) 0.0012(9) -0.0011(9) -0.0074(9)
C8 0.0234(11) 0.0209(11) 0.0236(11) 0.0009(9) -0.0059(9) -0.0044(9)
C9 0.0253(10) 0.0158(10) 0.0148(10) -0.0010(8) -0.0033(8) -0.0073(9)
C10 0.0213(10) 0.0200(11) 0.0195(10) -0.0030(9) -0.0011(8) -0.0064(9)
C11 0.0303(11) 0.0200(11) 0.0186(11) -0.0015(9) 0.0039(9) -0.0109(9)
C12 0.0357(12) 0.0198(11) 0.0158(10) 0.0010(9) -0.0086(9) -0.0056(10)
C13 0.0243(11) 0.0213(11) 0.0197(11) -0.0024(9) -0.0078(8) -0.0082(9)
C14 0.0323(12) 0.0289(13) 0.0227(11) -0.0096(10) -0.0087(10) -0.0070(10)
C15 0.0313(12) 0.0221(12) 0.0275(12) -0.0094(10) 0.0013(10) -0.0134(10)
C16 0.0296(12) 0.0163(11) 0.0276(12) -0.0055(9) -0.0052(9) -0.0016(9)
C17 0.0248(11) 0.0297(13) 0.0268(12) -0.0116(10) 0.0045(9) -0.0097(10)
C18 0.0429(13) 0.0264(13) 0.0151(11) -0.0043(9) 0.0004(10) -0.0140(11)
C19 0.0224(10) 0.0173(11) 0.0201(11) 0.0029(9) -0.0039(8) -0.0071(9)
C20 0.0246(11) 0.0184(11) 0.0180(10) 0.0020(9) -0.0030(8) -0.0066(9)
C21 0.0273(11) 0.0149(10) 0.0148(10) 0.0019(8) -0.0051(8) -0.0075(9)
C22 0.0239(11) 0.0225(12) 0.0204(11) -0.0046(9) 0.0010(9) -0.0046(9)
C23 0.0236(11) 0.0229(12) 0.0240(11) -0.0023(9) -0.0054(9) -0.0073(9)
C24 0.0307(11) 0.0157(10) 0.0168(10) -0.0006(8) -0.0077(9) -0.0064(9)
C25 0.0234(11) 0.0186(11) 0.0211(11) -0.0036(9) -0.0014(9) -0.0040(9)
C26 0.0218(10) 0.0189(11) 0.0228(11) 0.0024(9) -0.0054(9) -0.0066(9)
C27 0.0261(10) 0.0130(10) 0.0202(10) 0.0017(8) -0.0064(8) -0.0064(9)
C28 0.0293(11) 0.0197(11) 0.0214(11) 0.0025(9) -0.0046(9) -0.0096(9)
C29 0.0386(13) 0.0214(12) 0.0188(11) -0.0015(9) -0.0046(9) -0.0094(10)
C30 0.0354(12) 0.0236(12) 0.0286(12) 0.0010(10) -0.0158(10) -0.0116(10)
C31 0.0247(11) 0.0192(11) 0.0272(12) -0.0014(9) -0.0076(9) -0.0060(9)
C32 0.0222(11) 0.0224(12) 0.0333(13) 0.0054(10) -0.0081(9) -0.0055(9)
C33 0.0298(12) 0.0160(11) 0.0305(12) -0.0014(9) -0.0022(10) -0.0048(9)
C34 0.0322(12) 0.0198(11) 0.0302(12) 0.0010(10) -0.0049(10) -0.0129(10)
C35 0.0291(11) 0.0218(12) 0.0249(11) 0.0034(9) -0.0019(9) -0.0098(10)
C36 0.0311(12) 0.0232(12) 0.0218(11) 0.0025(9) -0.0074(9) -0.0105(10)
Fe1 0.02004(15) 0.01453(15) 0.01544(15) -0.00090(12) -0.00302(11) -0.00664(12)
Fe2 0.02071(15) 0.01425(15) 0.02006(16) -0.00205(12) -0.00374(12) -0.00627(12)
I1 0.02927(8) 0.01801(8) 0.01895(8) 0.00411(6) -0.00645(6) -0.00916(6)
I2 0.03034(9) 0.02175(9) 0.02324(8) -0.00786(6) -0.00480(6) -0.00766(6)

loop_
_atom_type_symbol
_atom_type_description
_atom_type_scat_dispersion_real
_atom_type_scat_dispersion_imag
_atom_type_scat_source
C C 0.0033 0.0016 'International Tables Vol C Tables 4.2.6.8 and 6.1.1.4'
H H 0.0000 0.0000 'International Tables Vol C Tables 4.2.6.8 and 6.1.1.4'
Fe Fe 0.3463 0.8444 'International Tables Vol C Tables 4.2.6.8 and 6.1.1.4'
I I -0.4742 1.8119 'International Tables Vol C Tables 4.2.6.8 and 6.1.1.4'

loop_
_geom_angle_atom_site_label_1
_geom_angle_atom_site_label_2
_geom_angle_atom_site_label_3
_geom_angle
C2 C1 C9 177.7(2)
C1 C2 C3 176.4(2)
C4 C3 C8 118.59(19)
C4 C3 C2 121.80(19)
C8 C3 C2 119.57(19)
C5 C4 C3 121.07(19)
C5 C4 H4 119.5
C3 C4 H4 119.5
C6 C5 C4 119.09(19)
C6 C5 H5 120.5
C4 C5 H5 120.5
C7 C6 C5 121.01(19)
C7 C6 I1 117.46(15)
C5 C6 I1 121.52(15)
C6 C7 C8 119.57(19)
C6 C7 H7 120.2
C8 C7 H7 120.2
C7 C8 C3 120.59(19)
C7 C8 H8 119.7
C3 C8 H8 119.7
C1 C9 C10 126.06(19)
C1 C9 C13 126.4(2)
C10 C9 C13 107.49(18)
C1 C9 Fe1 126.71(15)
C10 C9 Fe1 69.22(12)
C13 C9 Fe1 69.44(12)
C11 C10 C9 108.10(19)
C11 C10 Fe1 70.06(12)
C9 C10 Fe1 69.78(11)
C11 C10 H10 125.9
C9 C10 H10 125.9
Fe1 C10 H10 125.8
C10 C11 C12 108.36(19)
C10 C11 Fe1 69.47(12)
C12 C11 Fe1 69.73(12)
C10 C11 H11 125.8
C12 C11 H11 125.8
Fe1 C11 H11 126.6
C13 C12 C11 108.42(19)
C13 C12 Fe1 69.70(12)
C11 C12 Fe1 69.69(12)
C13 C12 H12 125.8
C11 C12 H12 125.8
Fe1 C12 H12 126.4
C12 C13 C9 107.62(19)
C12 C13 Fe1 69.76(13)
C9 C13 Fe1 69.43(12)
C12 C13 H13 126.2
C9 C13 H13 126.2
Fe1 C13 H13 126.2
C18 C14 C15 108.1(2)
C18 C14 Fe1 69.71(13)
C15 C14 Fe1 69.98(13)
C18 C14 H14 126.0
C15 C14 H14 126.0
Fe1 C14 H14 125.9
C16 C15 C14 107.9(2)
C16 C15 Fe1 69.65(13)
C14 C15 Fe1 69.49(13)
C16 C15 H15 126.1
C14 C15 H15 126.1
Fe1 C15 H15 126.4
C15 C16 C17 107.8(2)
C15 C16 Fe1 69.89(13)
C17 C16 Fe1 69.67(12)
C15 C16 H16 126.1
C17 C16 H16 126.1
Fe1 C16 H16 125.9
C18 C17 C16 108.3(2)
C18 C17 Fe1 69.76(12)
C16 C17 Fe1 69.80(12)
C18 C17 H17 125.8
C16 C17 H17 125.8
Fe1 C17 H17 126.2
C17 C18 C14 107.9(2)
C17 C18 Fe1 69.87(12)
C14 C18 Fe1 69.70(13)
C17 C18 H18 126.1
C14 C18 H18 126.1
Fe1 C18 H18 125.9
C20 C19 C27 175.4(2)
C19 C20 C21 178.7(2)
C26 C21 C22 118.4(2)
C26 C21 C20 120.96(19)
C22 C21 C20 120.65(19)
C23 C22 C21 120.81(19)
C23 C22 H22 119.6
C21 C22 H22 119.6
C22 C23 C24 119.4(2)
C22 C23 H23 120.3
C24 C23 H23 120.3
C25 C24 C23 120.8(2)
C25 C24 I2 120.33(15)
C23 C24 I2 118.85(16)
C24 C25 C26 119.7(2)
C24 C25 H25 120.2
C26 C25 H25 120.2
C25 C26 C21 120.9(2)
C25 C26 H26 119.6
C21 C26 H26 119.6
C19 C27 C31 126.24(19)
C19 C27 C28 126.4(2)
C31 C27 C28 107.34(19)
C19 C27 Fe2 128.49(15)
C31 C27 Fe2 69.36(12)
C28 C27 Fe2 69.34(12)
C29 C28 C27 108.0(2)
C29 C28 Fe2 70.07(13)
C27 C28 Fe2 69.57(12)
C29 C28 H28 126.0
C27 C28 H28 126.0
Fe2 C28 H28 125.9
C28 C29 C30 108.4(2)
C28 C29 Fe2 69.45(13)
C30 C29 Fe2 69.83(13)
C28 C29 H29 125.8
C30 C29 H29 125.8
Fe2 C29 H29 126.5
C31 C30 C29 108.1(2)
C31 C30 Fe2 69.33(13)
C29 C30 Fe2 69.63(13)
C31 C30 H30 125.9
C29 C30 H30 125.9
Fe2 C30 H30 126.7
C30 C31 C27 108.10(19)
C30 C31 Fe2 70.16(13)
C27 C31 Fe2 69.59(12)
C30 C31 H31 126.0
C27 C31 H31 126.0
Fe2 C31 H31 125.9
C33 C32 C36 107.9(2)
C33 C32 Fe2 69.88(13)
C36 C32 Fe2 69.57(12)
C33 C32 H32 126.0
C36 C32 H32 126.0
Fe2 C32 H32 126.1
C32 C33 C34 108.3(2)
C32 C33 Fe2 69.86(13)
C34 C33 Fe2 69.94(13)
C32 C33 H33 125.9
C34 C33 H33 125.9
Fe2 C33 H33 125.9
C35 C34 C33 107.5(2)
C35 C34 Fe2 69.55(13)
C33 C34 Fe2 69.56(13)
C35 C34 H34 126.3
C33 C34 H34 126.3
Fe2 C34 H34 126.2
C36 C35 C34 108.4(2)
C36 C35 Fe2 69.76(12)
C34 C35 Fe2 69.99(13)
C36 C35 H35 125.8
C34 C35 H35 125.8
Fe2 C35 H35 126.0
C35 C36 C32 107.9(2)
C35 C36 Fe2 69.98(13)
C32 C36 Fe2 69.82(13)
C35 C36 H36 126.0
C32 C36 H36 126.0
Fe2 C36 H36 125.8
C10 Fe1 C14 107.33(9)
C10 Fe1 C18 124.46(9)
C14 Fe1 C18 40.58(10)
C10 Fe1 C9 41.00(8)
C14 Fe1 C9 121.54(9)
C18 Fe1 C9 107.83(9)
C10 Fe1 C13 68.97(9)
C14 Fe1 C13 157.49(10)
C18 Fe1 C13 121.99(9)
C9 Fe1 C13 41.13(8)
C10 Fe1 C11 40.47(9)
C14 Fe1 C11 124.01(9)
C18 Fe1 C11 160.81(10)
C9 Fe1 C11 68.46(8)
C13 Fe1 C11 68.45(9)
C10 Fe1 C17 161.38(9)
C14 Fe1 C17 67.99(9)
C18 Fe1 C17 40.37(10)
C9 Fe1 C17 124.74(9)
C13 Fe1 C17 108.03(9)
C11 Fe1 C17 157.11(9)
C10 Fe1 C12 68.41(9)
C14 Fe1 C12 160.57(10)
C18 Fe1 C12 157.36(10)
C9 Fe1 C12 68.54(9)
C13 Fe1 C12 40.54(9)
C11 Fe1 C12 40.58(9)
C17 Fe1 C12 122.05(9)
C10 Fe1 C16 156.33(9)
C14 Fe1 C16 68.14(9)
C18 Fe1 C16 68.19(10)
C9 Fe1 C16 161.35(9)
C13 Fe1 C16 124.22(9)
C11 Fe1 C16 121.38(9)
C17 Fe1 C16 40.54(9)
C12 Fe1 C16 107.70(9)
C10 Fe1 C15 120.98(9)
C14 Fe1 C15 40.52(10)
C18 Fe1 C15 68.19(9)
C9 Fe1 C15 156.78(9)
C13 Fe1 C15 160.58(9)
C11 Fe1 C15 107.36(9)
C17 Fe1 C15 68.02(9)
C12 Fe1 C15 124.08(9)
C16 Fe1 C15 40.47(9)
C31 Fe2 C28 68.89(9)
C31 Fe2 C27 41.06(9)
C28 Fe2 C27 41.09(9)
C31 Fe2 C36 121.38(9)
C28 Fe2 C36 124.13(9)
C27 Fe2 C36 107.09(9)
C31 Fe2 C35 107.36(9)
C28 Fe2 C35 160.53(9)
C27 Fe2 C35 123.63(9)
C36 Fe2 C35 40.26(9)
C31 Fe2 C32 157.22(9)
C28 Fe2 C32 107.71(9)
C27 Fe2 C32 121.56(9)
C36 Fe2 C32 40.61(9)
C35 Fe2 C32 67.92(9)
C31 Fe2 C33 160.70(9)
C28 Fe2 C33 121.88(9)
C27 Fe2 C33 157.23(9)
C36 Fe2 C33 67.98(9)
C35 Fe2 C33 67.92(9)
C32 Fe2 C33 40.26(10)
C31 Fe2 C29 68.36(9)
C28 Fe2 C29 40.48(9)
C27 Fe2 C29 68.53(9)
C36 Fe2 C29 160.90(9)
C35 Fe2 C29 157.60(10)
C32 Fe2 C29 124.57(9)
C33 Fe2 C29 108.43(9)
C31 Fe2 C30 40.52(9)
C28 Fe2 C30 68.38(9)
C27 Fe2 C30 68.56(9)
C36 Fe2 C30 156.97(9)
C35 Fe2 C30 121.99(10)
C32 Fe2 C30 161.01(9)
C33 Fe2 C30 124.75(10)
C29 Fe2 C30 40.53(9)
C31 Fe2 C34 123.85(9)
C28 Fe2 C34 157.40(9)
C27 Fe2 C34 160.35(9)
C36 Fe2 C34 68.02(10)
C35 Fe2 C34 40.46(9)
C32 Fe2 C34 67.99(10)
C33 Fe2 C34 40.50(9)
C29 Fe2 C34 122.32(9)
C30 Fe2 C34 108.05(10)

loop_
_geom_bond_atom_site_label_1
_geom_bond_atom_site_label_2
_geom_bond_distance
C1 C2 1.206(3)
C1 C9 1.426(3)
C2 C3 1.431(3)
C3 C4 1.397(3)
C3 C8 1.398(3)
C4 C5 1.387(3)
C4 H4 0.9500
C5 C6 1.386(3)
C5 H5 0.9500
C6 C7 1.383(3)
C6 I1 2.096(2)
C7 C8 1.388(3)
C7 H7 0.9500
C8 H8 0.9500
C9 C10 1.432(3)
C9 C13 1.439(3)
C9 Fe1 2.048(2)
C10 C11 1.414(3)
C10 Fe1 2.041(2)
C10 H10 0.9500
C11 C12 1.421(3)
C11 Fe1 2.048(2)
C11 H11 0.9500
C12 C13 1.419(3)
C12 Fe1 2.049(2)
C12 H12 0.9500
C13 Fe1 2.048(2)
C13 H13 0.9500
C14 C18 1.420(3)
C14 C15 1.420(3)
C14 Fe1 2.047(2)
C14 H14 0.9500
C15 C16 1.419(3)
C15 Fe1 2.054(2)
C15 H15 0.9500
C16 C17 1.420(3)
C16 Fe1 2.050(2)
C16 H16 0.9500
C17 C18 1.413(3)
C17 Fe1 2.049(2)
C17 H17 0.9500
C18 Fe1 2.047(2)
C18 H18 0.9500
C19 C20 1.203(3)
C19 C27 1.423(3)
C20 C21 1.432(3)
C21 C26 1.397(3)
C21 C22 1.405(3)
C22 C23 1.383(3)
C22 H22 0.9500
C23 C24 1.388(3)
C23 H23 0.9500
C24 C25 1.383(3)
C24 I2 2.101(2)
C25 C26 1.384(3)
C25 H25 0.9500
C26 H26 0.9500
C27 C31 1.435(3)
C27 C28 1.436(3)
C27 Fe2 2.048(2)
C28 C29 1.418(3)
C28 Fe2 2.045(2)
C28 H28 0.9500
C29 C30 1.423(3)
C29 Fe2 2.053(2)
C29 H29 0.9500
C30 C31 1.420(3)
C30 Fe2 2.056(2)
C30 H30 0.9500
C31 Fe2 2.045(2)
C31 H31 0.9500
C32 C33 1.412(3)
C32 C36 1.423(3)
C32 Fe2 2.052(2)
C32 H32 0.9500
C33 C34 1.422(3)
C33 Fe2 2.052(2)
C33 H33 0.9500
C34 C35 1.421(3)
C34 Fe2 2.057(2)
C34 H34 0.9500
C35 C36 1.411(3)
C35 Fe2 2.051(2)
C35 H35 0.9500
C36 Fe2 2.049(2)
C36 H36 0.9500

loop_
_geom_torsion_atom_site_label_1
_geom_torsion_atom_site_label_2
_geom_torsion_atom_site_label_3
_geom_torsion_atom_site_label_4
_geom_torsion
C9 C1 C2 C3 136(5)
C1 C2 C3 C4 -116(4)
C1 C2 C3 C8 62(4)
C8 C3 C4 C5 -2.3(3)
C2 C3 C4 C5 175.6(2)
C3 C4 C5 C6 0.0(3)
C4 C5 C6 C7 2.3(3)
C4 C5 C6 I1 -177.69(16)
C5 C6 C7 C8 -2.1(3)
I1 C6 C7 C8 177.85(17)
C6 C7 C8 C3 -0.3(3)
C4 C3 C8 C7 2.5(3)
C2 C3 C8 C7 -175.5(2)
C2 C1 C9 C10 -56(6)
C2 C1 C9 C13 124(6)
C2 C1 C9 Fe1 -146(6)
C1 C9 C10 C11 179.21(19)
C13 C9 C10 C11 -0.7(2)
Fe1 C9 C10 C11 -59.81(15)
C1 C9 C10 Fe1 -121.0(2)
C13 C9 C10 Fe1 59.11(14)
C9 C10 C11 C12 0.6(2)
Fe1 C10 C11 C12 -59.07(15)
C9 C10 C11 Fe1 59.64(14)
C10 C11 C12 C13 -0.2(2)
Fe1 C11 C12 C13 -59.12(15)
C10 C11 C12 Fe1 58.90(15)
C11 C12 C13 C9 -0.2(2)
Fe1 C12 C13 C9 -59.34(14)
C11 C12 C13 Fe1 59.11(15)
C1 C9 C13 C12 -179.3(2)
C10 C9 C13 C12 0.6(2)
Fe1 C9 C13 C12 59.54(15)
C1 C9 C13 Fe1 121.1(2)
C10 C9 C13 Fe1 -58.97(14)
C18 C14 C15 C16 -0.2(3)
Fe1 C14 C15 C16 59.28(16)
C18 C14 C15 Fe1 -59.52(15)
C14 C15 C16 C17 0.4(3)
Fe1 C15 C16 C17 59.57(15)
C14 C15 C16 Fe1 -59.18(15)
C15 C16 C17 C18 -0.4(2)
Fe1 C16 C17 C18 59.32(15)
C15 C16 C17 Fe1 -59.71(15)
C16 C17 C18 C14 0.2(2)
Fe1 C17 C18 C14 59.58(15)
C16 C17 C18 Fe1 -59.34(15)
C15 C14 C18 C17 0.0(3)
Fe1 C14 C18 C17 -59.69(15)
C15 C14 C18 Fe1 59.69(15)
C27 C19 C20 C21 -77(11)
C19 C20 C21 C26 -29(10)
C19 C20 C21 C22 151(10)
C26 C21 C22 C23 -2.0(3)
C20 C21 C22 C23 177.3(2)
C21 C22 C23 C24 0.6(3)
C22 C23 C24 C25 1.1(3)
C22 C23 C24 I2 -176.64(16)
C23 C24 C25 C26 -1.5(3)
I2 C24 C25 C26 176.30(16)
C24 C25 C26 C21 0.0(3)
C22 C21 C26 C25 1.7(3)
C20 C21 C26 C25 -177.6(2)
C20 C19 C27 C31 106(3)
C20 C19 C27 C28 -71(3)
C20 C19 C27 Fe2 -163(3)
C19 C27 C28 C29 177.0(2)
C31 C27 C28 C29 -0.6(2)
Fe2 C27 C28 C29 -59.77(15)
C19 C27 C28 Fe2 -123.3(2)
C31 C27 C28 Fe2 59.18(14)
C27 C28 C29 C30 0.3(3)
Fe2 C28 C29 C30 -59.14(16)
C27 C28 C29 Fe2 59.46(15)
C28 C29 C30 C31 0.1(3)
Fe2 C29 C30 C31 -58.81(16)
C28 C29 C30 Fe2 58.90(16)
C29 C30 C31 C27 -0.5(3)
Fe2 C30 C31 C27 -59.46(15)
C29 C30 C31 Fe2 59.00(16)
C19 C27 C31 C30 -176.9(2)
C28 C27 C31 C30 0.7(2)
Fe2 C27 C31 C30 59.82(15)
C19 C27 C31 Fe2 123.3(2)
C28 C27 C31 Fe2 -59.17(14)
C36 C32 C33 C34 0.2(3)
Fe2 C32 C33 C34 59.60(16)
C36 C32 C33 Fe2 -59.40(16)
C32 C33 C34 C35 -0.1(3)
Fe2 C33 C34 C35 59.46(16)
C32 C33 C34 Fe2 -59.55(16)
C33 C34 C35 C36 -0.1(3)
Fe2 C34 C35 C36 59.41(16)
C33 C34 C35 Fe2 -59.47(16)
C34 C35 C36 C32 0.2(3)
Fe2 C35 C36 C32 59.73(15)
C34 C35 C36 Fe2 -59.55(16)
C33 C32 C36 C35 -0.2(3)
Fe2 C32 C36 C35 -59.83(15)
C33 C32 C36 Fe2 59.59(16)
C11 C10 Fe1 C14 -122.49(14)
C9 C10 Fe1 C14 118.44(13)
C11 C10 Fe1 C18 -163.83(14)
C9 C10 Fe1 C18 77.10(15)
C11 C10 Fe1 C9 119.07(18)
C11 C10 Fe1 C13 81.04(14)
C9 C10 Fe1 C13 -38.03(12)
C9 C10 Fe1 C11 -119.07(18)
C11 C10 Fe1 C17 165.2(3)
C9 C10 Fe1 C17 46.1(3)
C11 C10 Fe1 C12 37.38(13)
C9 C10 Fe1 C12 -81.69(13)
C11 C10 Fe1 C16 -47.5(3)
C9 C10 Fe1 C16 -166.6(2)
C11 C10 Fe1 C15 -80.35(15)
C9 C10 Fe1 C15 160.58(12)
C18 C14 Fe1 C10 -123.15(14)
C15 C14 Fe1 C10 117.71(13)
C15 C14 Fe1 C18 -119.14(19)
C18 C14 Fe1 C9 -80.56(15)
C15 C14 Fe1 C9 160.30(13)
C18 C14 Fe1 C13 -46.4(3)
C15 C14 Fe1 C13 -165.5(2)
C18 C14 Fe1 C11 -164.49(13)
C15 C14 Fe1 C11 76.37(15)
C18 C14 Fe1 C17 37.69(14)
C15 C14 Fe1 C17 -81.45(14)
C18 C14 Fe1 C12 162.8(2)
C15 C14 Fe1 C12 43.6(3)
C18 C14 Fe1 C16 81.54(15)
C15 C14 Fe1 C16 -37.60(13)
C18 C14 Fe1 C15 119.14(19)
C17 C18 Fe1 C10 -165.29(14)
C14 C18 Fe1 C10 75.77(16)
C17 C18 Fe1 C14 118.9(2)
C17 C18 Fe1 C9 -123.09(14)
C14 C18 Fe1 C9 117.97(14)
C17 C18 Fe1 C13 -80.13(16)
C14 C18 Fe1 C13 160.92(13)
C17 C18 Fe1 C11 161.3(3)
C14 C18 Fe1 C11 42.4(3)
C14 C18 Fe1 C17 -118.9(2)
C17 C18 Fe1 C12 -46.2(3)
C14 C18 Fe1 C12 -165.2(2)
C17 C18 Fe1 C16 37.53(14)
C14 C18 Fe1 C16 -81.42(15)
C17 C18 Fe1 C15 81.27(15)
C14 C18 Fe1 C15 -37.68(14)
C1 C9 Fe1 C10 120.2(2)
C13 C9 Fe1 C10 -119.06(17)
C1 C9 Fe1 C14 40.1(2)
C10 C9 Fe1 C14 -80.02(15)
C13 C9 Fe1 C14 160.92(13)
C1 C9 Fe1 C18 -2.2(2)
C10 C9 Fe1 C18 -122.40(13)
C13 C9 Fe1 C18 118.54(13)
C1 C9 Fe1 C13 -120.8(2)
C10 C9 Fe1 C13 119.06(17)
C1 C9 Fe1 C11 157.7(2)
C10 C9 Fe1 C11 37.59(13)
C13 C9 Fe1 C11 -81.47(13)
C1 C9 Fe1 C17 -43.6(2)
C10 C9 Fe1 C17 -163.74(13)
C13 C9 Fe1 C17 77.20(15)
C1 C9 Fe1 C12 -158.5(2)
C10 C9 Fe1 C12 81.35(13)
C13 C9 Fe1 C12 -37.70(12)
C1 C9 Fe1 C16 -76.7(3)
C10 C9 Fe1 C16 163.1(3)
C13 C9 Fe1 C16 44.0(3)
C1 C9 Fe1 C15 73.9(3)
C10 C9 Fe1 C15 -46.3(3)
C13 C9 Fe1 C15 -165.3(2)
C12 C13 Fe1 C10 -80.97(14)
C9 C13 Fe1 C10 37.91(12)
C12 C13 Fe1 C14 -165.6(2)
C9 C13 Fe1 C14 -46.7(3)
C12 C13 Fe1 C18 160.70(13)
C9 C13 Fe1 C18 -80.42(15)
C12 C13 Fe1 C9 -118.88(18)
C12 C13 Fe1 C11 -37.39(13)
C9 C13 Fe1 C11 81.49(13)
C12 C13 Fe1 C17 118.55(13)
C9 C13 Fe1 C17 -122.58(13)
C9 C13 Fe1 C12 118.88(18)
C12 C13 Fe1 C16 76.72(15)
C9 C13 Fe1 C16 -164.40(12)
C12 C13 Fe1 C15 43.7(3)
C9 C13 Fe1 C15 162.5(2)
C12 C11 Fe1 C10 119.79(19)
C10 C11 Fe1 C14 76.27(16)
C12 C11 Fe1 C14 -163.94(14)
C10 C11 Fe1 C18 44.3(3)
C12 C11 Fe1 C18 164.1(3)
C10 C11 Fe1 C9 -38.06(13)
C12 C11 Fe1 C9 81.73(14)
C10 C11 Fe1 C13 -82.44(14)
C12 C11 Fe1 C13 37.35(13)
C10 C11 Fe1 C17 -167.9(2)
C12 C11 Fe1 C17 -48.1(3)
C10 C11 Fe1 C12 -119.79(19)
C10 C11 Fe1 C16 159.70(13)
C12 C11 Fe1 C16 -80.51(15)
C10 C11 Fe1 C15 117.69(14)
C12 C11 Fe1 C15 -122.52(14)
C18 C17 Fe1 C10 41.0(3)
C16 C17 Fe1 C10 160.5(3)
C18 C17 Fe1 C14 -37.88(14)
C16 C17 Fe1 C14 81.65(15)
C16 C17 Fe1 C18 119.5(2)
C18 C17 Fe1 C9 76.09(16)
C16 C17 Fe1 C9 -164.39(13)
C18 C17 Fe1 C13 118.51(14)
C16 C17 Fe1 C13 -121.96(14)
C18 C17 Fe1 C11 -164.3(2)
C16 C17 Fe1 C11 -44.8(3)
C18 C17 Fe1 C12 160.86(14)
C16 C17 Fe1 C12 -79.61(16)
C18 C17 Fe1 C16 -119.5(2)
C18 C17 Fe1 C15 -81.74(15)
C16 C17 Fe1 C15 37.79(14)
C13 C12 Fe1 C10 82.46(14)
C11 C12 Fe1 C10 -37.29(13)
C13 C12 Fe1 C14 163.3(2)
C11 C12 Fe1 C14 43.6(3)
C13 C12 Fe1 C18 -46.7(3)
C11 C12 Fe1 C18 -166.5(2)
C13 C12 Fe1 C9 38.24(12)
C11 C12 Fe1 C9 -81.51(14)
C11 C12 Fe1 C13 -119.75(18)
C13 C12 Fe1 C11 119.75(18)
C13 C12 Fe1 C17 -80.21(15)
C11 C12 Fe1 C17 160.04(13)
C13 C12 Fe1 C16 -122.36(13)
C11 C12 Fe1 C16 117.89(14)
C13 C12 Fe1 C15 -163.91(13)
C11 C12 Fe1 C15 76.34(16)
C15 C16 Fe1 C10 -45.7(3)
C17 C16 Fe1 C10 -164.6(2)
C15 C16 Fe1 C14 37.65(14)
C17 C16 Fe1 C14 -81.25(15)
C15 C16 Fe1 C18 81.52(15)
C17 C16 Fe1 C18 -37.38(14)
C15 C16 Fe1 C9 162.7(2)
C17 C16 Fe1 C9 43.7(3)
C15 C16 Fe1 C13 -163.77(13)
C17 C16 Fe1 C13 77.33(16)
C15 C16 Fe1 C11 -79.82(16)
C17 C16 Fe1 C11 161.28(13)
C15 C16 Fe1 C17 118.9(2)
C15 C16 Fe1 C12 -122.16(14)
C17 C16 Fe1 C12 118.94(14)
C17 C16 Fe1 C15 -118.9(2)
C16 C15 Fe1 C10 160.42(13)
C14 C15 Fe1 C10 -80.34(15)
C16 C15 Fe1 C14 -119.24(19)
C16 C15 Fe1 C18 -81.51(15)
C14 C15 Fe1 C18 37.73(14)
C16 C15 Fe1 C9 -166.00(19)
C14 C15 Fe1 C9 -46.8(3)
C16 C15 Fe1 C13 44.0(3)
C14 C15 Fe1 C13 163.3(2)
C16 C15 Fe1 C11 118.32(14)
C14 C15 Fe1 C11 -122.44(14)
C16 C15 Fe1 C17 -37.85(13)
C14 C15 Fe1 C17 81.39(15)
C16 C15 Fe1 C12 76.84(16)
C14 C15 Fe1 C12 -163.91(13)
C14 C15 Fe1 C16 119.24(19)
C30 C31 Fe2 C28 -81.02(15)
C27 C31 Fe2 C28 38.11(13)
C30 C31 Fe2 C27 -119.13(19)
C30 C31 Fe2 C36 161.01(14)
C27 C31 Fe2 C36 -79.86(15)
C30 C31 Fe2 C35 119.24(14)
C27 C31 Fe2 C35 -121.64(13)
C30 C31 Fe2 C32 -166.6(2)
C27 C31 Fe2 C32 -47.5(3)
C30 C31 Fe2 C33 46.6(3)
C27 C31 Fe2 C33 165.8(2)
C30 C31 Fe2 C29 -37.41(14)
C27 C31 Fe2 C29 81.72(14)
C27 C31 Fe2 C30 119.13(19)
C30 C31 Fe2 C34 77.84(16)
C27 C31 Fe2 C34 -163.03(13)
C29 C28 Fe2 C31 80.98(14)
C27 C28 Fe2 C31 -38.08(12)
C29 C28 Fe2 C27 119.06(18)
C29 C28 Fe2 C36 -164.65(13)
C27 C28 Fe2 C36 76.29(15)
C29 C28 Fe2 C35 163.4(2)
C27 C28 Fe2 C35 44.3(3)
C29 C28 Fe2 C32 -122.92(14)
C27 C28 Fe2 C32 118.02(13)
C29 C28 Fe2 C33 -81.07(16)
C27 C28 Fe2 C33 159.87(13)
C27 C28 Fe2 C29 -119.06(18)
C29 C28 Fe2 C30 37.34(13)
C27 C28 Fe2 C30 -81.73(14)
C29 C28 Fe2 C34 -47.8(3)
C27 C28 Fe2 C34 -166.9(2)
C19 C27 Fe2 C31 -120.5(2)
C28 C27 Fe2 C31 118.84(18)
C19 C27 Fe2 C28 120.7(2)
C31 C27 Fe2 C28 -118.84(18)
C19 C27 Fe2 C36 -2.1(2)
C31 C27 Fe2 C36 118.45(13)
C28 C27 Fe2 C36 -122.72(13)
C19 C27 Fe2 C35 -43.1(2)
C31 C27 Fe2 C35 77.41(15)
C28 C27 Fe2 C35 -163.76(13)
C19 C27 Fe2 C32 39.9(2)
C31 C27 Fe2 C32 160.44(13)
C28 C27 Fe2 C32 -80.72(15)
C19 C27 Fe2 C33 71.6(3)
C31 C27 Fe2 C33 -167.9(2)
C28 C27 Fe2 C33 -49.0(3)
C19 C27 Fe2 C29 158.2(2)
C31 C27 Fe2 C29 -81.27(14)
C28 C27 Fe2 C29 37.57(13)
C19 C27 Fe2 C30 -158.1(2)
C31 C27 Fe2 C30 -37.57(13)
C28 C27 Fe2 C30 81.27(14)
C19 C27 Fe2 C34 -74.4(3)
C31 C27 Fe2 C34 46.1(3)
C28 C27 Fe2 C34 164.9(2)
C35 C36 Fe2 C31 -79.68(16)
C32 C36 Fe2 C31 161.42(14)
C35 C36 Fe2 C28 -164.16(13)
C32 C36 Fe2 C28 76.94(16)
C35 C36 Fe2 C27 -122.24(14)
C32 C36 Fe2 C27 118.85(14)
C32 C36 Fe2 C35 -118.9(2)
C35 C36 Fe2 C32 118.9(2)
C35 C36 Fe2 C33 81.38(14)
C32 C36 Fe2 C33 -37.53(14)
C35 C36 Fe2 C29 164.2(3)
C32 C36 Fe2 C29 45.3(3)
C35 C36 Fe2 C30 -47.0(3)
C32 C36 Fe2 C30 -165.9(2)
C35 C36 Fe2 C34 37.54(13)
C32 C36 Fe2 C34 -81.37(15)
C36 C35 Fe2 C31 118.35(14)
C34 C35 Fe2 C31 -122.19(14)
C36 C35 Fe2 C28 42.7(3)
C34 C35 Fe2 C28 162.1(2)
C36 C35 Fe2 C27 76.16(16)
C34 C35 Fe2 C27 -164.38(13)
C34 C35 Fe2 C36 119.46(19)
C36 C35 Fe2 C32 -37.95(14)
C34 C35 Fe2 C32 81.51(15)
C36 C35 Fe2 C33 -81.54(14)
C34 C35 Fe2 C33 37.91(14)
C36 C35 Fe2 C29 -166.4(2)
C34 C35 Fe2 C29 -47.0(3)
C36 C35 Fe2 C30 160.30(13)
C34 C35 Fe2 C30 -80.25(16)
C36 C35 Fe2 C34 -119.46(19)
C33 C32 Fe2 C31 -163.7(2)
C36 C32 Fe2 C31 -44.6(3)
C33 C32 Fe2 C28 118.75(14)
C36 C32 Fe2 C28 -122.17(14)
C33 C32 Fe2 C27 161.66(13)
C36 C32 Fe2 C27 -79.26(15)
C33 C32 Fe2 C36 -119.08(19)
C33 C32 Fe2 C35 -81.45(14)
C36 C32 Fe2 C35 37.63(14)
C36 C32 Fe2 C33 119.08(19)
C33 C32 Fe2 C29 77.31(16)
C36 C32 Fe2 C29 -163.61(14)
C33 C32 Fe2 C30 43.9(3)
C36 C32 Fe2 C30 162.9(3)
C33 C32 Fe2 C34 -37.64(13)
C36 C32 Fe2 C34 81.44(15)
C32 C33 Fe2 C31 160.8(2)
C34 C33 Fe2 C31 41.5(3)
C32 C33 Fe2 C28 -79.61(16)
C34 C33 Fe2 C28 161.06(13)
C32 C33 Fe2 C27 -43.8(3)
C34 C33 Fe2 C27 -163.2(2)
C32 C33 Fe2 C36 37.85(13)
C34 C33 Fe2 C36 -81.48(15)
C32 C33 Fe2 C35 81.45(14)
C34 C33 Fe2 C35 -37.88(14)
C34 C33 Fe2 C32 -119.3(2)
C32 C33 Fe2 C29 -122.14(14)
C34 C33 Fe2 C29 118.53(14)
C32 C33 Fe2 C30 -164.08(13)
C34 C33 Fe2 C30 76.59(16)
C32 C33 Fe2 C34 119.3(2)
C28 C29 Fe2 C31 -82.42(14)
C30 C29 Fe2 C31 37.40(14)
C30 C29 Fe2 C28 119.82(19)
C28 C29 Fe2 C27 -38.12(13)
C30 C29 Fe2 C27 81.70(14)
C28 C29 Fe2 C36 42.1(3)
C30 C29 Fe2 C36 161.9(3)
C28 C29 Fe2 C35 -165.5(2)
C30 C29 Fe2 C35 -45.7(3)
C28 C29 Fe2 C32 76.20(16)
C30 C29 Fe2 C32 -163.98(14)
C28 C29 Fe2 C33 117.85(14)
C30 C29 Fe2 C33 -122.33(14)
C28 C29 Fe2 C30 -119.82(19)
C28 C29 Fe2 C34 160.32(13)
C30 C29 Fe2 C34 -79.87(16)
C29 C30 Fe2 C31 -119.7(2)
C31 C30 Fe2 C28 82.38(14)
C29 C30 Fe2 C28 -37.29(14)
C31 C30 Fe2 C27 38.05(13)
C29 C30 Fe2 C27 -81.62(14)
C31 C30 Fe2 C36 -45.2(3)
C29 C30 Fe2 C36 -164.9(2)
C31 C30 Fe2 C35 -79.09(16)
C29 C30 Fe2 C35 161.24(14)
C31 C30 Fe2 C32 164.0(3)
C29 C30 Fe2 C32 44.3(3)
C31 C30 Fe2 C33 -163.00(13)
C29 C30 Fe2 C33 77.33(16)
C31 C30 Fe2 C29 119.7(2)
C31 C30 Fe2 C34 -121.36(14)
C29 C30 Fe2 C34 118.97(14)
C35 C34 Fe2 C31 76.55(16)
C33 C34 Fe2 C31 -164.71(13)
C35 C34 Fe2 C28 -164.6(2)
C33 C34 Fe2 C28 -45.8(3)
C35 C34 Fe2 C27 41.8(3)
C33 C34 Fe2 C27 160.5(2)
C35 C34 Fe2 C36 -37.36(13)
C33 C34 Fe2 C36 81.38(15)
C33 C34 Fe2 C35 118.7(2)
C35 C34 Fe2 C32 -81.32(15)
C33 C34 Fe2 C32 37.42(14)
C35 C34 Fe2 C33 -118.7(2)
C35 C34 Fe2 C29 160.74(13)
C33 C34 Fe2 C29 -80.52(16)
C35 C34 Fe2 C30 118.46(14)
C33 C34 Fe2 C30 -122.80(14)
